data_7218079
loop_
_publ_author_name
'Wu, Jian'
'Liu, Jian-Qiang'
'Jia, Zhen-Bin'
'Li, Qing-Lin'
'Li, Kai-Bang'
'Li, Hao'
'Daiguebonne, Carole'
'Calvez, Guillaume'
'Guillou, Olivier'

_publ_section_title
;
 A new 3D four-fold interpenetrateddia-like polymer: gas sorption and
 computational analyses
;
_journal_issue 45
_journal_name_full CrystEngComm
_journal_page_first 10410
_journal_paper_doi 10.1039/C4CE01404A
_journal_volume 16
_journal_year 2014
_chemical_formula_sum 'C28 H40 Cu N5 O7'
_chemical_formula_weight 622.19
_chemical_name_systematic
; 
 ? 
;
_space_group_IT_number 85
_symmetry_cell_setting tetragonal
_symmetry_space_group_name_Hall '-P 4a'
_symmetry_space_group_name_H-M 'P 4/n :2'
_atom_sites_solution_hydrogens geom
_atom_sites_solution_primary direct
_atom_sites_solution_secondary difmap
_audit_creation_method SHELXL-97
_cell_angle_alpha 90.00
_cell_angle_beta 90.00
_cell_angle_gamma 90.00
_cell_formula_units_Z 2
_cell_length_a 16.417(2)
_cell_length_b 16.417(2)
_cell_length_c 6.598(2)
_cell_measurement_reflns_used 1402
_cell_measurement_temperature 298(2)
_cell_measurement_theta_max 20.01
_cell_measurement_theta_min 2.96
_cell_volume 1778.3(6)
_computing_cell_refinement APEX2
_computing_data_collection 'APEX2 (Bruker, 2004)'
_computing_data_reduction APEX2
_computing_molecular_graphics APEX2
_computing_publication_material APEX2
_computing_structure_refinement 'SHELXL-97 (Sheldrick, 1997)'
_computing_structure_solution 'SHELXS-97 (Sheldrick, 1990)'
_diffrn_ambient_temperature 298(2)
_diffrn_measured_fraction_theta_full 0.990
_diffrn_measured_fraction_theta_max 0.990
_diffrn_measurement_device_type 'Bruker APEX SMART II'
_diffrn_radiation_monochromator graphite
_diffrn_radiation_source 'fine-focus sealed tube'
_diffrn_radiation_type MoK\a
_diffrn_radiation_wavelength 0.71073
_diffrn_reflns_av_R_equivalents 0.0519
_diffrn_reflns_av_sigmaI/netI 0.0467
_diffrn_reflns_limit_h_max 21
_diffrn_reflns_limit_h_min -21
_diffrn_reflns_limit_k_max 15
_diffrn_reflns_limit_k_min -21
_diffrn_reflns_limit_l_max 8
_diffrn_reflns_limit_l_min -8
_diffrn_reflns_number 10804
_diffrn_reflns_theta_full 28.45
_diffrn_reflns_theta_max 28.45
_diffrn_reflns_theta_min 3.09
_diffrn_standards_number 0
_exptl_absorpt_coefficient_mu 0.658
_exptl_absorpt_correction_T_max 0.8961
_exptl_absorpt_correction_T_min 0.8280
_exptl_absorpt_correction_type multi-scan
_exptl_absorpt_process_details SADABS
_exptl_crystal_colour 'pale yellow'
_exptl_crystal_density_diffrn 1.162
_exptl_crystal_density_method 'not measured'
_exptl_crystal_description block
_exptl_crystal_F_000 656
_exptl_crystal_size_max 0.26
_exptl_crystal_size_mid 0.24
_exptl_crystal_size_min 0.18
_refine_diff_density_max 0.212
_refine_diff_density_min -0.164
_refine_diff_density_rms 0.036
_refine_ls_extinction_method none
_refine_ls_goodness_of_fit_ref 1.008
_refine_ls_hydrogen_treatment mixed
_refine_ls_matrix_type full
_refine_ls_number_parameters 168
_refine_ls_number_reflns 2227
_refine_ls_number_restraints 199
_refine_ls_restrained_S_all 0.989
_refine_ls_R_factor_all 0.1116
_refine_ls_R_factor_gt 0.0482
_refine_ls_shift/su_max 0.000
_refine_ls_shift/su_mean 0.000
_refine_ls_structure_factor_coef Fsqd
_refine_ls_weighting_details 'calc w=1/[\s^2^(Fo^2^)+(0.0000P)^2^+1.2000P] where P=(Fo^2^+2Fc^2^)/3'
_refine_ls_weighting_scheme calc
_refine_ls_wR_factor_gt 0.0823
_refine_ls_wR_factor_ref 0.0987
_reflns_number_gt 1113
_reflns_number_total 2227
_reflns_threshold_expression >2sigma(I)
_cod_data_source_file c4ce01404a2.cif
_cod_data_source_block Cu
_cod_depositor_comments 'Adding full bibliography for 7218079.cif.'
_cod_original_sg_symbol_H-M 'P 4/n'
_cod_database_code 7218079

loop_
_symmetry_equiv_pos_as_xyz
'x, y, z'
'-y+1/2, x, z'
'-x+1/2, -y+1/2, z'
'y, -x+1/2, z'
'-x, -y, -z'
'y-1/2, -x, -z'
'x-1/2, y-1/2, -z'
'-y, x-1/2, -z'

loop_
_atom_site_label
_atom_site_type_symbol
_atom_site_fract_x
_atom_site_fract_y
_atom_site_fract_z
_atom_site_U_iso_or_equiv
_atom_site_adp_type
_atom_site_occupancy
_atom_site_symmetry_multiplicity
_atom_site_calc_flag
_atom_site_refinement_flags
_atom_site_disorder_assembly
_atom_site_disorder_group
Cu1 Cu 0.2500 0.7500 0.5000 0.0708(2) Uani 1 4 d S . .
N1 N 0.17140(13) 0.68652(13) 0.3194(3) 0.0712(6) Uani 1 1 d . . .
C1 C 0.19755(19) 0.62857(19) 0.1948(5) 0.0900(9) Uani 1 1 d . . .
H1 H 0.2534 0.6205 0.1839 0.108 Uiso 1 1 calc R . .
C2 C 0.1471(2) 0.5798(2) 0.0807(5) 0.1025(11) Uani 1 1 d . . .
H2 H 0.1690 0.5393 -0.0016 0.123 Uiso 1 1 calc R . .
C3 C 0.0643(2) 0.5911(2) 0.0891(5) 0.0935(10) Uani 1 1 d . . .
C4 C 0.03691(19) 0.6507(2) 0.2151(5) 0.0954(10) Uani 1 1 d . . .
H4 H -0.0187 0.6603 0.2268 0.114 Uiso 1 1 calc R . .
C5 C 0.09081(18) 0.69683(17) 0.3250(5) 0.0804(8) Uani 1 1 d . . .
H5 H 0.0700 0.7376 0.4081 0.096 Uiso 1 1 calc R . .
C6 C -0.0034(10) 0.5432(8) -0.026(3) 0.089(3) Uani 0.67(3) 1 d PU . 1
H6 H -0.0577 0.5642 0.0075 0.106 Uiso 0.67(3) 1 calc PR . 1
C7 C 0.0179(14) 0.5583(12) -0.258(2) 0.149(6) Uani 0.67(3) 1 d PU . 1
H7A H 0.0718 0.5386 -0.2853 0.224 Uiso 0.67(3) 1 calc PR . 1
H7B H 0.0152 0.6156 -0.2864 0.224 Uiso 0.67(3) 1 calc PR . 1
H7C H -0.0206 0.5299 -0.3414 0.224 Uiso 0.67(3) 1 calc PR . 1
C6B C 0.025(2) 0.531(2) -0.070(4) 0.095(6) Uani 0.33(3) 1 d PU . 2
H6B H 0.0693 0.5003 -0.1347 0.114 Uiso 0.33(3) 1 calc PR . 2
C7B C -0.021(2) 0.570(2) -0.225(6) 0.130(8) Uani 0.33(3) 1 d PU . 2
H7D H -0.0452 0.5302 -0.3117 0.195 Uiso 0.33(3) 1 calc PR . 2
H7E H 0.0148 0.6044 -0.3043 0.195 Uiso 0.33(3) 1 calc PR . 2
H7F H -0.0626 0.6033 -0.1650 0.195 Uiso 0.33(3) 1 calc PR . 2
N2 N -0.2442(12) 0.6218(8) 0.517(5) 0.408(10) Uani 0.25 1 d PDU A 1
O1 O -0.190(2) 0.612(2) 0.394(6) 0.405(10) Uani 0.25 1 d PDU A 1
O2 O -0.2390(15) 0.5938(15) 0.687(5) 0.420(12) Uani 0.25 1 d PDU A 1
O3 O -0.3055(13) 0.6606(12) 0.469(5) 0.423(10) Uani 0.25 1 d PDU A 1
O4 O -0.1963(18) 0.636(2) 0.208(8) 0.407(10) Uani 0.25 1 d PU B 2
O5 O -0.179(2) 0.5795(17) 0.413(8) 0.394(11) Uani 0.25 1 d PU B 2
O6 O -0.2572(17) 0.6457(18) -0.032(9) 0.413(11) Uani 0.25 1 d PU B 2
O7 O -0.2070(19) 0.644(2) -0.010(9) 0.405(10) Uani 0.25 1 d PU B 2

loop_
_atom_site_aniso_label
_atom_site_aniso_U_11
_atom_site_aniso_U_22
_atom_site_aniso_U_33
_atom_site_aniso_U_23
_atom_site_aniso_U_13
_atom_site_aniso_U_12
Cu1 0.0642(3) 0.0642(3) 0.0838(5) 0.000 0.000 0.000
N1 0.0651(14) 0.0718(15) 0.0768(16) -0.0023(13) 0.0018(13) -0.0079(12)
C1 0.077(2) 0.099(2) 0.094(2) -0.021(2) 0.0104(18) -0.0098(18)
C2 0.110(3) 0.100(2) 0.098(3) -0.030(2) 0.010(2) -0.024(2)
C3 0.105(3) 0.095(2) 0.080(2) 0.0065(19) -0.011(2) -0.041(2)
C4 0.073(2) 0.108(3) 0.105(3) -0.001(2) -0.0114(19) -0.0202(19)
C5 0.0717(19) 0.0799(19) 0.090(2) -0.0030(17) -0.0046(17) -0.0047(16)
C6 0.091(6) 0.099(4) 0.076(7) 0.004(5) 0.007(5) -0.025(5)
C7 0.192(13) 0.186(11) 0.070(5) 0.026(6) -0.031(8) -0.111(11)
C6B 0.098(13) 0.118(12) 0.069(11) -0.004(9) 0.019(9) -0.061(10)
C7B 0.157(19) 0.126(12) 0.108(15) 0.046(10) -0.033(13) -0.067(14)
N2 0.180(12) 0.206(12) 0.84(3) -0.020(17) -0.066(18) 0.031(11)
O1 0.173(11) 0.200(12) 0.84(3) -0.021(17) -0.059(17) 0.029(11)
O2 0.221(15) 0.196(15) 0.84(3) 0.02(2) -0.06(2) 0.032(13)
O3 0.205(11) 0.212(11) 0.85(3) -0.030(16) -0.058(17) 0.009(10)
O4 0.170(11) 0.208(11) 0.84(3) -0.028(17) -0.048(17) 0.026(10)
O5 0.166(13) 0.193(15) 0.82(3) -0.027(18) -0.068(17) 0.010(13)
O6 0.209(16) 0.188(12) 0.84(3) -0.018(19) -0.04(2) -0.042(14)
O7 0.165(11) 0.207(11) 0.84(3) -0.026(17) -0.062(18) 0.041(10)

loop_
_atom_type_symbol
_atom_type_description
_atom_type_scat_dispersion_real
_atom_type_scat_dispersion_imag
_atom_type_scat_source
C C 0.0033 0.0016 'International Tables Vol C Tables 4.2.6.8 and 6.1.1.4'
H H 0.0000 0.0000 'International Tables Vol C Tables 4.2.6.8 and 6.1.1.4'
Cu Cu 0.3201 1.2651 'International Tables Vol C Tables 4.2.6.8 and 6.1.1.4'
N N 0.0061 0.0033 'International Tables Vol C Tables 4.2.6.8 and 6.1.1.4'
O O 0.0106 0.0060 'International Tables Vol C Tables 4.2.6.8 and 6.1.1.4'

loop_
_geom_angle_atom_site_label_1
_geom_angle_atom_site_label_2
_geom_angle_atom_site_label_3
_geom_angle
_geom_angle_site_symmetry_1
_geom_angle_site_symmetry_3
N1 Cu1 N1 109.90(6) . 6_566
N1 Cu1 N1 109.90(6) . 8_666
N1 Cu1 N1 108.62(12) 6_566 8_666
N1 Cu1 N1 108.62(13) . 3_565
N1 Cu1 N1 109.90(6) 6_566 3_565
N1 Cu1 N1 109.90(6) 8_666 3_565
C1 N1 C5 115.3(3) . .
C1 N1 Cu1 121.5(2) . .
C5 N1 Cu1 123.1(2) . .
N1 C1 C2 124.1(3) . .
N1 C1 H1 117.9 . .
C2 C1 H1 117.9 . .
C3 C2 C1 119.6(3) . .
C3 C2 H2 120.2 . .
C1 C2 H2 120.2 . .
C4 C3 C2 116.7(3) . .
C4 C3 C6 115.2(7) . .
C2 C3 C6 128.1(7) . .
C4 C3 C6B 136.3(16) . .
C2 C3 C6B 106.9(16) . .
C6 C3 C6B 21.6(11) . .
C3 C4 C5 120.5(3) . .
C3 C4 H4 119.8 . .
C5 C4 H4 119.8 . .
N1 C5 C4 123.7(3) . .
N1 C5 H5 118.1 . .
C4 C5 H5 118.1 . .
C6 C6 C3 108.8(13) 5_565 .
C6 C6 C7 111(2) 5_565 .
C3 C6 C7 103.4(14) . .
C6 C6 H6 111.1 5_565 .
C3 C6 H6 111.1 . .
C7 C6 H6 111.1 . .
C7B C6B C3 114(3) . .
C7B C6B C6B 116(4) . 5_565
C3 C6B C6B 103(3) . 5_565
C7B C6B H6B 108.0 . .
C3 C6B H6B 108.0 . .
C6B C6B H6B 108.0 5_565 .
C6B C7B H7D 109.5 . .
C6B C7B H7E 109.5 . .
H7D C7B H7E 109.5 . .
C6B C7B H7F 109.5 . .
H7D C7B H7F 109.5 . .
H7E C7B H7F 109.5 . .
O2 N2 O1 120.5(9) . .
O2 N2 O3 119.4(9) . .
O1 N2 O3 120.1(9) . .
O2 N2 O3 110(2) . 2_565
O1 N2 O3 55.1(19) . 2_565
O3 N2 O3 103.2(16) . 2_565
N2 O1 O3 83.9(18) . 2_565
N2 O3 O1 166.9(17) . 4_455
N2 O3 N2 150.2(19) . 4_455
O1 O3 N2 41.0(6) 4_455 4_455
O7 O4 O5 152(4) . .
O6 O7 O4 107(8) . .

loop_
_geom_bond_atom_site_label_1
_geom_bond_atom_site_label_2
_geom_bond_distance
_geom_bond_site_symmetry_2
Cu1 N1 2.042(2) .
Cu1 N1 2.042(2) 6_566
Cu1 N1 2.042(2) 8_666
Cu1 N1 2.042(2) 3_565
N1 C1 1.329(3) .
N1 C5 1.334(3) .
C1 C2 1.376(4) .
C1 H1 0.9300 .
C2 C3 1.374(4) .
C2 H2 0.9300 .
C3 C4 1.359(4) .
C3 C6 1.559(14) .
C3 C6B 1.58(3) .
C4 C5 1.372(4) .
C4 H4 0.9300 .
C5 H5 0.9300 .
C6 C6 1.46(3) 5_565
C6 C7 1.59(3) .
C6 H6 0.9800 .
C7 H7A 0.9600 .
C7 H7B 0.9600 .
C7 H7C 0.9600 .
C6B C7B 1.43(5) .
C6B C6B 1.60(4) 5_565
C6B H6B 0.9800 .
C7B H7D 0.9600 .
C7B H7E 0.9600 .
C7B H7F 0.9600 .
N2 O2 1.218(10) .
N2 O1 1.219(10) .
N2 O3 1.232(10) .
N2 O3 1.85(2) 2_565
O1 O3 1.52(4) 2_565
O3 O1 1.52(4) 4_455
O3 N2 1.85(2) 4_455
O4 O7 1.45(7) .
O4 O5 1.66(6) .
O6 O7 0.84(3) .

loop_
_geom_torsion_atom_site_label_1
_geom_torsion_atom_site_label_2
_geom_torsion_atom_site_label_3
_geom_torsion_atom_site_label_4
_geom_torsion
_geom_torsion_site_symmetry_1
_geom_torsion_site_symmetry_4
N1 Cu1 N1 C1 -176.7(2) 6_566 .
N1 Cu1 N1 C1 -57.25(19) 8_666 .
N1 Cu1 N1 C1 63.0(2) 3_565 .
N1 Cu1 N1 C5 -0.3(2) 6_566 .
N1 Cu1 N1 C5 119.2(3) 8_666 .
N1 Cu1 N1 C5 -120.5(2) 3_565 .
C5 N1 C1 C2 -1.7(5) . .
Cu1 N1 C1 C2 175.0(3) . .
N1 C1 C2 C3 1.5(5) . .
C1 C2 C3 C4 -0.9(5) . .
C1 C2 C3 C6 -179.8(7) . .
C1 C2 C3 C6B 175.7(11) . .
C2 C3 C4 C5 0.6(5) . .
C6 C3 C4 C5 179.7(6) . .
C6B C3 C4 C5 -174.7(14) . .
C1 N1 C5 C4 1.4(4) . .
Cu1 N1 C5 C4 -175.3(2) . .
C3 C4 C5 N1 -0.9(5) . .
C4 C3 C6 C6 -121.2(17) . 5_565
C2 C3 C6 C6 58(2) . 5_565
C6B C3 C6 C6 69(4) . 5_565
C4 C3 C6 C7 120.7(15) . .
C2 C3 C6 C7 -60.3(15) . .
C6B C3 C6 C7 -49(4) . .
C4 C3 C6B C7B 56(4) . .
C2 C3 C6B C7B -120(4) . .
C6 C3 C6B C7B 70(6) . .
C4 C3 C6B C6B -70(4) . 5_565
C2 C3 C6B C6B 114(4) . 5_565
C6 C3 C6B C6B -56(3) . 5_565
O2 N2 O1 O3 -95(2) . 2_565
O3 N2 O1 O3 85(2) . 2_565
O2 N2 O3 O1 -90(14) . 4_455
O1 N2 O3 O1 90(14) . 4_455
O3 N2 O3 O1 147(12) 2_565 4_455
O2 N2 O3 N2 53(3) . 4_455
O1 N2 O3 N2 -127(3) . 4_455
O3 N2 O3 N2 -70(4) 2_565 4_455
O5 O4 O7 O6 99(8) . .
